data_2015614
loop_
_publ_author_name
'Packianathan Thomas Muthiah'
'Kasthuri Balasubramani'
'Urszula Rychlewska'
'Agnieszka Plutecka'

_publ_section_title
;
 Hydrogen-bonding and \p--\p interactions in
 2-amino-4,6-dimethylpyrimidinium salicylate
;
_journal_coeditor_code GZ3021
_journal_issue 10
_journal_name_full 'Acta Crystallographica Section C'
_journal_page_first o605
_journal_page_last o607
_journal_paper_doi 10.1107/S0108270106031015
_journal_volume 62
_journal_year 2006
_chemical_formula_iupac 'C6 H10 N3 + , C7 H5 O3 -'
_chemical_formula_moiety 'C6 H10 N3 + , C7 H5 O3 -'
_chemical_formula_sum 'C13 H15 N3 O3'
_chemical_formula_weight 261.28
_chemical_name_common '2-amino-4,6-dimethylpyrimidinium salicylate'
_chemical_name_systematic
;
2-amino-4,6-dimethylpyrimidinium salicylate
;
_space_group_IT_number 4
_symmetry_cell_setting monoclinic
_symmetry_space_group_name_Hall 'P 2yb'
_symmetry_space_group_name_H-M 'P 1 21 1'
_atom_sites_solution_hydrogens geom
_atom_sites_solution_primary direct
_atom_sites_solution_secondary difmap
_cell_angle_alpha 90
_cell_angle_beta 99.04(3)
_cell_angle_gamma 90
_cell_formula_units_Z 8
_cell_length_a 11.039(2)
_cell_length_b 13.995(3)
_cell_length_c 17.371(3)
_cell_measurement_reflns_used 1961
_cell_measurement_temperature 295(2)
_cell_measurement_theta_max 25.03
_cell_measurement_theta_min 4.10
_cell_volume 2650.3(9)
_computing_cell_refinement 'CrysAlis RED (Oxford Diffraction, 2000)'
_computing_data_collection 'CrysAlis CCD (Oxford Diffraction, 2000)'
_computing_data_reduction 'CrysAlis RED'
_computing_molecular_graphics 'PLATON (Spek, 2003)'
_computing_publication_material PLATON
_computing_structure_refinement 'SHELXL97 (Sheldrick, 1997)'
_computing_structure_solution 'SHELXS97 (Sheldrick, 1997)'
_diffrn_ambient_temperature 295(2)
_diffrn_measured_fraction_theta_full 0.994
_diffrn_measured_fraction_theta_max 0.994
_diffrn_measurement_device_type 'Kuma KM-4 CCD \k-geometry'
_diffrn_measurement_method \w
_diffrn_radiation_monochromator graphite
_diffrn_radiation_source 'fine-focus sealed tube'
_diffrn_radiation_type MoK\a
_diffrn_radiation_wavelength 0.71073
_diffrn_reflns_av_R_equivalents 0.0822
_diffrn_reflns_av_sigmaI/netI 0.1252
_diffrn_reflns_limit_h_max 13
_diffrn_reflns_limit_h_min -12
_diffrn_reflns_limit_k_max 15
_diffrn_reflns_limit_k_min -16
_diffrn_reflns_limit_l_max 20
_diffrn_reflns_limit_l_min -20
_diffrn_reflns_number 20586
_diffrn_reflns_reduction_process ' ?'
_diffrn_reflns_theta_full 25.03
_diffrn_reflns_theta_max 25.03
_diffrn_reflns_theta_min 4.10
_diffrn_standards_decay_% 0
_diffrn_standards_interval_count '50 dc frames'
_diffrn_standards_number '3 reference frames'
_exptl_absorpt_coefficient_mu 0.095
_exptl_absorpt_correction_type none
_exptl_crystal_colour colourless
_exptl_crystal_density_diffrn 1.310
_exptl_crystal_density_method 'not measured'
_exptl_crystal_description prismatic
_exptl_crystal_F_000 1104
_exptl_crystal_size_max 0.45
_exptl_crystal_size_mid 0.3
_exptl_crystal_size_min 0.2
_refine_diff_density_max 0.140
_refine_diff_density_min -0.115
_refine_ls_extinction_method none
_refine_ls_goodness_of_fit_ref 0.896
_refine_ls_hydrogen_treatment constr
_refine_ls_matrix_type full
_refine_ls_number_parameters 698
_refine_ls_number_reflns 4865
_refine_ls_number_restraints 1
_refine_ls_restrained_S_all 0.896
_refine_ls_R_factor_all 0.1477
_refine_ls_R_factor_gt 0.0453
_refine_ls_shift/su_max 0.001
_refine_ls_shift/su_mean 0.000
_refine_ls_structure_factor_coef Fsqd
_refine_ls_weighting_details 'calc w = 1/[\s^2^(Fo^2^)+(0.0195P)^2^] where P=(Fo^2^+2Fc^2^)/3'
_refine_ls_weighting_scheme calc
_refine_ls_wR_factor_gt 0.0594
_refine_ls_wR_factor_ref 0.0819
_reflns_number_gt 2229
_reflns_number_total 4865
_reflns_threshold_expression I>2\s(I)
_cod_data_source_file gz3021.cif
_cod_data_source_block I
_cod_original_sg_symbol_H-M 'P 21'
_cod_database_code 2015614
_cod_database_fobs_code 2015614

loop_
_symmetry_equiv_pos_as_xyz
x,y,z
-x,1/2+y,-z

loop_
_atom_site_aniso_label
_atom_site_aniso_U_11
_atom_site_aniso_U_22
_atom_site_aniso_U_33
_atom_site_aniso_U_12
_atom_site_aniso_U_13
_atom_site_aniso_U_23
N1A 0.041(4) 0.060(4) 0.043(4) -0.002(3) 0.014(3) -0.002(3)
N2A 0.050(4) 0.102(5) 0.038(3) -0.002(3) 0.009(3) 0.003(3)
N3A 0.044(4) 0.063(4) 0.041(3) 0.005(3) 0.025(3) 0.003(3)
C2A 0.059(5) 0.050(4) 0.046(5) 0.002(4) 0.007(4) 0.003(4)
C4A 0.039(5) 0.047(4) 0.074(5) 0.004(3) 0.030(4) 0.007(4)
C5A 0.054(5) 0.065(4) 0.042(4) -0.001(4) 0.007(4) -0.001(3)
C6A 0.047(4) 0.049(4) 0.046(4) -0.008(4) 0.008(4) 0.001(3)
C7A 0.075(5) 0.061(5) 0.085(5) 0.012(4) 0.027(4) 0.005(4)
C8A 0.059(4) 0.076(5) 0.066(5) 0.008(4) -0.005(4) 0.007(4)
N1B 0.047(4) 0.059(4) 0.048(4) -0.002(3) 0.023(3) 0.007(3)
N2B 0.046(3) 0.092(4) 0.042(3) -0.008(3) 0.006(3) -0.013(3)
N3B 0.048(4) 0.052(3) 0.037(3) 0.005(3) 0.027(3) 0.006(3)
C2B 0.051(5) 0.047(4) 0.035(4) -0.012(4) 0.003(4) -0.002(3)
C4B 0.046(5) 0.056(5) 0.063(5) 0.004(4) 0.034(4) 0.002(4)
C5B 0.037(4) 0.071(5) 0.060(5) 0.001(4) 0.019(4) -0.001(4)
C6B 0.052(5) 0.049(4) 0.040(4) -0.001(4) 0.007(4) -0.005(3)
C7B 0.076(5) 0.058(5) 0.071(5) -0.011(4) 0.035(4) 0.006(4)
C8B 0.063(5) 0.095(6) 0.052(4) -0.004(4) -0.005(4) -0.006(4)
N1C 0.058(4) 0.053(3) 0.033(3) -0.003(3) 0.012(3) -0.004(3)
N2C 0.062(4) 0.103(4) 0.033(3) 0.005(3) 0.016(3) 0.001(3)
N3C 0.052(4) 0.064(4) 0.039(3) 0.001(3) 0.015(3) -0.007(3)
C2C 0.034(4) 0.060(4) 0.049(4) 0.003(4) 0.008(4) -0.003(4)
C4C 0.074(6) 0.031(4) 0.051(5) 0.006(4) 0.014(4) 0.015(3)
C5C 0.031(4) 0.064(5) 0.071(5) -0.001(4) 0.016(4) -0.001(4)
C6C 0.038(4) 0.038(4) 0.057(4) -0.011(3) 0.006(4) 0.002(3)
C7C 0.069(5) 0.090(6) 0.076(5) 0.017(4) 0.044(5) 0.006(4)
C8C 0.079(5) 0.081(5) 0.040(4) -0.008(4) -0.009(3) -0.009(3)
N1D 0.061(4) 0.048(3) 0.029(3) -0.003(3) 0.017(3) 0.011(2)
N2D 0.045(4) 0.108(5) 0.032(3) -0.002(3) 0.016(3) 0.009(3)
N3D 0.046(4) 0.056(4) 0.047(3) 0.004(3) 0.013(3) 0.002(3)
C2D 0.038(4) 0.046(4) 0.043(4) -0.008(3) 0.014(4) -0.009(3)
C4D 0.066(5) 0.033(4) 0.043(4) 0.010(4) 0.024(4) 0.003(3)
C5D 0.037(4) 0.069(5) 0.064(5) 0.005(4) 0.019(4) -0.003(4)
C6D 0.047(5) 0.052(4) 0.062(5) -0.002(4) -0.002(4) -0.009(4)
C7D 0.064(5) 0.067(5) 0.070(5) -0.013(4) 0.037(4) -0.008(4)
C8D 0.059(5) 0.107(6) 0.050(4) -0.005(4) -0.004(3) 0.019(4)
O1A 0.063(3) 0.095(4) 0.067(3) -0.011(3) 0.000(3) 0.002(3)
O2A 0.066(3) 0.094(3) 0.041(3) 0.003(3) 0.007(2) 0.007(3)
O3A 0.058(3) 0.115(4) 0.044(3) -0.018(3) 0.013(2) 0.002(3)
C9A 0.060(5) 0.055(5) 0.059(5) 0.008(4) 0.013(4) -0.008(4)
C10A 0.044(5) 0.052(4) 0.050(5) 0.006(4) 0.012(4) 0.000(4)
C11A 0.072(5) 0.063(5) 0.043(4) 0.008(4) 0.009(4) 0.000(4)
C12A 0.081(6) 0.088(5) 0.040(4) 0.000(5) 0.028(4) -0.006(4)
C13A 0.066(6) 0.064(5) 0.078(6) 0.011(4) 0.052(5) 0.016(4)
C14A 0.048(5) 0.082(6) 0.074(6) 0.010(4) 0.020(5) 0.014(5)
C15A 0.062(5) 0.039(4) 0.047(4) 0.006(4) 0.021(4) -0.001(3)
O1B 0.057(3) 0.151(4) 0.043(3) -0.003(3) 0.007(2) 0.006(3)
O2B 0.066(3) 0.078(3) 0.042(3) 0.009(3) 0.012(3) -0.007(3)
O3B 0.036(3) 0.104(4) 0.054(3) -0.002(3) 0.014(2) -0.019(3)
C9B 0.057(5) 0.052(4) 0.042(5) 0.009(4) 0.018(4) 0.004(4)
C10B 0.042(4) 0.031(4) 0.044(4) 0.009(3) 0.002(3) -0.012(3)
C11B 0.061(5) 0.068(5) 0.042(4) -0.012(4) 0.014(4) 0.003(4)
C12B 0.058(5) 0.080(5) 0.038(4) -0.012(4) 0.008(4) -0.009(4)
C13B 0.058(5) 0.078(5) 0.057(5) -0.003(4) 0.030(4) -0.002(4)
C14B 0.050(5) 0.084(5) 0.069(5) 0.005(4) 0.017(4) -0.011(4)
C15B 0.038(4) 0.078(5) 0.037(4) 0.003(4) 0.014(4) 0.000(4)
O1C 0.057(3) 0.135(4) 0.059(3) 0.003(3) 0.009(2) -0.004(3)
O2C 0.058(3) 0.093(4) 0.036(2) 0.007(3) 0.014(2) 0.004(3)
O3C 0.045(3) 0.104(4) 0.050(3) 0.006(3) 0.014(2) 0.006(3)
C9C 0.066(5) 0.060(5) 0.036(4) 0.011(4) 0.024(4) 0.006(4)
C10C 0.046(5) 0.051(4) 0.029(4) -0.004(3) 0.008(3) 0.003(3)
C11C 0.033(4) 0.082(5) 0.065(5) 0.001(4) 0.028(4) -0.002(4)
C12C 0.052(5) 0.098(6) 0.057(5) -0.011(4) 0.010(4) -0.012(4)
C13C 0.079(6) 0.056(4) 0.044(4) -0.002(4) 0.018(4) -0.010(4)
C14C 0.049(5) 0.056(5) 0.087(6) 0.001(4) 0.039(4) -0.008(4)
C15C 0.044(5) 0.057(5) 0.059(5) 0.001(4) 0.000(4) -0.011(4)
O1D 0.060(3) 0.102(4) 0.058(3) -0.007(3) 0.003(3) 0.001(3)
O2D 0.062(3) 0.087(3) 0.034(2) 0.007(3) 0.013(2) 0.010(2)
O3D 0.054(3) 0.125(4) 0.053(3) 0.000(3) 0.022(3) 0.006(3)
C9D 0.074(6) 0.050(4) 0.041(4) 0.019(4) 0.027(4) 0.015(4)
C10D 0.029(4) 0.052(4) 0.040(4) 0.003(3) 0.017(3) -0.007(3)
C11D 0.045(4) 0.073(5) 0.039(4) -0.003(3) 0.007(3) 0.013(3)
C12D 0.072(6) 0.091(5) 0.042(4) 0.007(5) 0.013(4) 0.010(4)
C13D 0.056(5) 0.093(5) 0.049(5) 0.014(4) 0.019(4) 0.001(4)
C14D 0.046(5) 0.069(5) 0.052(5) 0.000(4) 0.014(4) 0.000(4)
C15D 0.061(5) 0.055(5) 0.042(4) 0.017(4) 0.004(4) 0.009(4)

loop_
_atom_site_type_symbol
_atom_site_label
_atom_site_fract_x
_atom_site_fract_y
_atom_site_fract_z
_atom_site_U_iso_or_equiv
_atom_site_thermal_displace_type
_atom_site_refinement_flags
_atom_site_occupancy
N N1A -0.2136(5) 0.4842(3) -0.1467(3) 0.047(2) Uani . 1.000
N N2A -0.0539(4) 0.4880(4) -0.0464(3) 0.063(2) Uani . 1.000
N N3A -0.2474(5) 0.4729(3) -0.0155(3) 0.047(2) Uani . 1.000
C C2A -0.1733(7) 0.4819(5) -0.0690(4) 0.052(3) Uani . 1.000
C C4A -0.3672(6) 0.4633(4) -0.0451(4) 0.051(3) Uani . 1.000
C C5A -0.4132(6) 0.4654(4) -0.1236(3) 0.054(3) Uani . 1.000
C C6A -0.3320(6) 0.4771(4) -0.1738(4) 0.047(2) Uani . 1.000
C C7A -0.4502(5) 0.4544(4) 0.0160(4) 0.072(3) Uani . 1.000
C C8A -0.3675(5) 0.4836(4) -0.2606(3) 0.069(3) Uani . 1.000
N N1B 0.0259(4) 0.5387(3) 0.2504(3) 0.050(2) Uani . 1.000
N N2B -0.1422(4) 0.5282(3) 0.1538(3) 0.0601(19) Uani . 1.000
N N3B 0.0486(5) 0.5026(3) 0.1203(3) 0.0435(19) Uani . 1.000
C C2B -0.0216(6) 0.5224(4) 0.1738(4) 0.045(3) Uani . 1.000
C C4B 0.1698(6) 0.4974(4) 0.1455(4) 0.052(3) Uani . 1.000
C C5B 0.2215(6) 0.5126(4) 0.2231(4) 0.055(3) Uani . 1.000
C C6B 0.1466(6) 0.5324(4) 0.2746(3) 0.047(3) Uani . 1.000
C C7B 0.2469(6) 0.4747(4) 0.0835(4) 0.066(3) Uani . 1.000
C C8B 0.1905(5) 0.5486(4) 0.3588(3) 0.072(3) Uani . 1.000
N N1C -0.1462(5) 0.3273(3) 0.3361(3) 0.0475(19) Uani . 1.000
N N2C 0.0205(5) 0.3252(3) 0.4361(2) 0.065(2) Uani . 1.000
N N3C -0.1724(5) 0.3434(4) 0.4686(3) 0.051(2) Uani . 1.000
C C2C -0.0998(6) 0.3322(4) 0.4137(4) 0.048(2) Uani . 1.000
C C4C -0.2884(7) 0.3523(4) 0.4448(4) 0.052(3) Uani . 1.000
C C5C -0.3404(6) 0.3488(4) 0.3668(4) 0.054(3) Uani . 1.000
C C6C -0.2668(6) 0.3366(4) 0.3121(4) 0.044(2) Uani . 1.000
C C7C -0.3705(6) 0.3648(5) 0.5058(4) 0.075(3) Uani . 1.000
C C8C -0.3081(5) 0.3292(4) 0.2253(3) 0.069(3) Uani . 1.000
N N1D 0.0936(5) 0.2996(3) 0.7365(3) 0.0449(19) Uani . 1.000
N N2D -0.0711(4) 0.3039(3) 0.6374(3) 0.061(2) Uani . 1.000
N N3D 0.1229(5) 0.3287(4) 0.6069(3) 0.049(2) Uani . 1.000
C C2D 0.0502(6) 0.3115(4) 0.6607(4) 0.042(2) Uani . 1.000
C C4D 0.2403(7) 0.3332(4) 0.6301(4) 0.046(3) Uani . 1.000
C C5D 0.2924(5) 0.3228(4) 0.7087(4) 0.055(3) Uani . 1.000
C C6D 0.2167(6) 0.3067(4) 0.7614(4) 0.055(3) Uani . 1.000
C C7D 0.3224(5) 0.3545(4) 0.5719(3) 0.064(3) Uani . 1.000
C C8D 0.2558(5) 0.2926(5) 0.8483(3) 0.073(3) Uani . 1.000
O O1A 0.3025(4) 0.5705(4) -0.1988(3) 0.0761(19) Uani . 1.000
O O2A 0.1013(4) 0.5212(3) -0.1600(2) 0.0672(17) Uani . 1.000
O O3A -0.0695(4) 0.5162(3) -0.2486(2) 0.0718(19) Uani . 1.000
C C9A 0.0445(7) 0.5305(5) -0.2292(4) 0.058(3) Uani . 1.000
C C10A 0.1181(6) 0.5552(4) -0.2901(4) 0.048(3) Uani . 1.000
C C11A 0.0623(6) 0.5627(4) -0.3689(4) 0.059(3) Uani . 1.000
C C12A 0.1266(7) 0.5869(5) -0.4254(4) 0.068(3) Uani . 1.000
C C13A 0.2511(7) 0.6052(4) -0.4067(5) 0.065(3) Uani . 1.000
C C14A 0.3089(6) 0.5983(5) -0.3305(5) 0.067(3) Uani . 1.000
C C15A 0.2409(7) 0.5755(4) -0.2737(4) 0.048(3) Uani . 1.000
O O1B -0.4887(4) 0.5875(4) 0.3302(2) 0.0838(19) Uani . 1.000
O O2B -0.2867(4) 0.5688(3) 0.2748(2) 0.0616(17) Uani . 1.000
O O3B -0.1092(4) 0.5734(3) 0.3556(2) 0.0639(19) Uani . 1.000
C C9B -0.2248(7) 0.5779(4) 0.3421(4) 0.049(3) Uani . 1.000
C C10B -0.2923(6) 0.5964(4) 0.4093(4) 0.040(2) Uani . 1.000
C C11B -0.2261(6) 0.6085(4) 0.4841(4) 0.056(3) Uani . 1.000
C C12B -0.2836(6) 0.6242(4) 0.5471(3) 0.059(3) Uani . 1.000
C C13B -0.4101(6) 0.6276(4) 0.5360(4) 0.062(3) Uani . 1.000
C C14B -0.4775(6) 0.6153(4) 0.4629(4) 0.067(3) Uani . 1.000
C C15B -0.4174(6) 0.5985(4) 0.3998(4) 0.050(3) Uani . 1.000
O O1C 0.3686(4) 0.2529(4) 0.2766(2) 0.0837(19) Uani . 1.000
O O2C 0.1668(3) 0.2918(3) 0.3185(2) 0.0616(18) Uani . 1.000
O O3C -0.0057(4) 0.2945(3) 0.2321(2) 0.0656(19) Uani . 1.000
C C9C 0.1072(7) 0.2831(5) 0.2495(4) 0.052(3) Uani . 1.000
C C10C 0.1815(6) 0.2549(4) 0.1882(3) 0.042(3) Uani . 1.000
C C11C 0.1228(6) 0.2426(5) 0.1130(4) 0.058(3) Uani . 1.000
C C12C 0.1875(7) 0.2199(5) 0.0530(4) 0.069(3) Uani . 1.000
C C13C 0.3085(7) 0.2061(4) 0.0693(4) 0.059(3) Uani . 1.000
C C14C 0.3710(6) 0.2170(4) 0.1424(4) 0.061(3) Uani . 1.000
C C15C 0.3081(6) 0.2417(4) 0.2032(4) 0.054(3) Uani . 1.000
O O1D -0.4222(4) 0.2271(4) 0.8055(2) 0.0740(19) Uani . 1.000
O O2D -0.2195(4) 0.2619(3) 0.7557(2) 0.0604(16) Uani . 1.000
O O3D -0.0437(4) 0.2610(3) 0.8391(2) 0.0759(19) Uani . 1.000
C C9D -0.1581(7) 0.2550(4) 0.8237(4) 0.053(3) Uani . 1.000
C C10D -0.2256(5) 0.2375(4) 0.8901(4) 0.039(2) Uani . 1.000
C C11D -0.1642(5) 0.2301(4) 0.9651(3) 0.052(3) Uani . 1.000
C C12D -0.2259(6) 0.2116(5) 1.0278(4) 0.068(3) Uani . 1.000
C C13D -0.3507(7) 0.1990(5) 1.0143(4) 0.065(3) Uani . 1.000
C C14D -0.4139(6) 0.2029(4) 0.9405(4) 0.055(3) Uani . 1.000
C C15D -0.3534(6) 0.2238(4) 0.8785(4) 0.053(3) Uani . 1.000
H H1A -0.16200 0.49060 -0.17860 0.0570 Uiso R 1.000
H H5A -0.49670 0.45900 -0.14150 0.0640 Uiso R 1.000
H H2A1 -0.02400 0.48630 0.00240 0.0760 Uiso R 1.000
H H2A2 -0.00580 0.49370 -0.08060 0.0760 Uiso R 1.000
H H8A1 -0.32440 0.53560 -0.28010 0.1030 Uiso R 1.000
H H8A2 -0.45430 0.49450 -0.27280 0.1030 Uiso R 1.000
H H8A3 -0.34730 0.42500 -0.28450 0.1030 Uiso R 1.000
H H7A1 -0.52340 0.42030 -0.00540 0.1080 Uiso R 1.000
H H7A2 -0.47200 0.51700 0.03210 0.1080 Uiso R 1.000
H H7A3 -0.40840 0.42010 0.06040 0.1080 Uiso R 1.000
H H2B1 -0.17630 0.51910 0.10630 0.0720 Uiso R 1.000
H H1B -0.02240 0.55290 0.28300 0.0590 Uiso R 1.000
H H2B2 -0.18660 0.54100 0.18890 0.0720 Uiso R 1.000
H H8B1 0.20100 0.61580 0.36850 0.1080 Uiso R 1.000
H H8B2 0.26760 0.51660 0.37350 0.1080 Uiso R 1.000
H H8B3 0.13160 0.52370 0.38870 0.1080 Uiso R 1.000
H H5B 0.30580 0.50750 0.23860 0.0660 Uiso R 1.000
H H7B1 0.19990 0.43790 0.04260 0.0980 Uiso R 1.000
H H7B2 0.31690 0.43830 0.10680 0.0980 Uiso R 1.000
H H7B3 0.27390 0.53270 0.06210 0.0980 Uiso R 1.000
H H1C -0.09780 0.31820 0.30250 0.0570 Uiso R 1.000
H H5C -0.42490 0.35420 0.35220 0.0650 Uiso R 1.000
H H2C1 0.06870 0.31700 0.40220 0.0780 Uiso R 1.000
H H2C2 0.05020 0.32850 0.48480 0.0780 Uiso R 1.000
H H8C1 -0.24880 0.35980 0.19870 0.1030 Uiso R 1.000
H H8C2 -0.38620 0.36000 0.21160 0.1030 Uiso R 1.000
H H8C3 -0.31530 0.26320 0.21040 0.1030 Uiso R 1.000
H H7C1 -0.34170 0.32430 0.54960 0.1120 Uiso R 1.000
H H7C2 -0.45320 0.34740 0.48460 0.1120 Uiso R 1.000
H H7C3 -0.36840 0.43020 0.52260 0.1120 Uiso R 1.000
H H1D 0.04470 0.28810 0.76930 0.0540 Uiso R 1.000
H H5D 0.37680 0.32670 0.72400 0.0660 Uiso R 1.000
H H2D1 -0.11940 0.29230 0.67060 0.0730 Uiso R 1.000
H H2D2 -0.10050 0.31120 0.58890 0.0730 Uiso R 1.000
H H8D1 0.22360 0.34380 0.87590 0.1100 Uiso R 1.000
H H8D2 0.34370 0.29230 0.86060 0.1100 Uiso R 1.000
H H8D3 0.22420 0.23280 0.86360 0.1100 Uiso R 1.000
H H7D1 0.30810 0.30820 0.53060 0.0970 Uiso R 1.000
H H7D2 0.40660 0.35160 0.59620 0.0970 Uiso R 1.000
H H7D3 0.30450 0.41730 0.55080 0.0970 Uiso R 1.000
H H11A -0.02130 0.55090 -0.38190 0.0710 Uiso R 1.000
H H12A 0.08770 0.59120 -0.47680 0.0810 Uiso R 1.000
H H13A 0.29560 0.62150 -0.44600 0.0780 Uiso R 1.000
H H14A 0.39250 0.61080 -0.31820 0.0800 Uiso R 1.000
H H1A1 0.26290 0.53840 -0.17200 0.1140 Uiso R 1.000
H H11B -0.14080 0.60580 0.49130 0.0680 Uiso R 1.000
H H12B -0.23790 0.63150 0.59650 0.0700 Uiso R 1.000
H H13B -0.44930 0.63880 0.57870 0.0740 Uiso R 1.000
H H14B -0.56270 0.61800 0.45610 0.0800 Uiso R 1.000
H H1B1 -0.44680 0.59010 0.29530 0.1250 Uiso R 1.000
H H11C 0.03800 0.24980 0.10230 0.0700 Uiso R 1.000
H H12C 0.14690 0.21460 0.00200 0.0820 Uiso R 1.000
H H13C 0.35150 0.18810 0.02960 0.0710 Uiso R 1.000
H H14C 0.45560 0.20850 0.15230 0.0730 Uiso R 1.000
H H1C1 0.31870 0.25850 0.30670 0.1250 Uiso R 1.000
H H11D -0.07960 0.23830 0.97440 0.0630 Uiso R 1.000
H H12D -0.18290 0.20680 1.07820 0.0810 Uiso R 1.000
H H13D -0.39290 0.18760 1.05570 0.0780 Uiso R 1.000
H H14D -0.49810 0.19210 0.93170 0.0660 Uiso R 1.000
H H1D1 -0.38090 0.24890 0.77430 0.1110 Uiso R 1.000

loop_
_atom_type_symbol
_atom_type_description
_atom_type_scat_dispersion_real
_atom_type_scat_dispersion_imag
_atom_type_scat_source
O O 0.0106 0.0060 'International Tables Vol C Tables 4.2.6.8 and 6.1.1.4'
N N 0.0061 0.0033 'International Tables Vol C Tables 4.2.6.8 and 6.1.1.4'
H H 0.0000 0.0000 'International Tables Vol C Tables 4.2.6.8 and 6.1.1.4'
C C 0.0033 0.0016 'International Tables Vol C Tables 4.2.6.8 and 6.1.1.4'

loop_
_geom_angle_atom_site_label_1
_geom_angle_atom_site_label_2
_geom_angle_atom_site_label_3
_geom_angle
_geom_angle_publ_flag
C15A O1A H1A1 109.70 no
C2A N1A C6A 120.3(6) yes
C2A N3A C4A 114.5(6) yes
C2A N1A H1A 119.88 no
C6A N1A H1A 119.78 no
C15B O1B H1B1 109.99 no
C2A N2A H2A1 120.18 no
C2A N2A H2A2 119.82 no
H2A1 N2A H2A2 120.00 no
C2B N1B C6B 120.3(5) yes
C2B N3B C4B 116.3(6) yes
C6B N1B H1B 119.94 no
C2B N1B H1B 119.71 no
C15C O1C H1C1 109.29 no
H2B1 N2B H2B2 119.92 no
C2B N2B H2B1 120.83 no
C2B N2B H2B2 119.25 no
C2C N1C C6C 120.2(6) yes
C2C N3C C4C 117.1(6) yes
C6C N1C H1C 119.78 no
C2C N1C H1C 120.01 no
C15D O1D H1D1 109.80 no
H2C1 N2C H2C2 119.96 no
C2C N2C H2C2 119.61 no
C2C N2C H2C1 120.43 no
C2D N1D C6D 119.2(6) yes
C2D N3D C4D 118.0(6) yes
C2D N1D H1D 120.68 no
C6D N1D H1D 120.12 no
C2D N2D H2D1 120.49 no
C2D N2D H2D2 119.44 no
H2D1 N2D H2D2 120.06 no
N1A C2A N3A 123.7(7) yes
N1A C2A N2A 116.9(6) yes
N2A C2A N3A 119.4(6) yes
C5A C4A C7A 121.8(6) no
N3A C4A C7A 114.0(6) yes
N3A C4A C5A 124.2(6) yes
C4A C5A C6A 117.5(6) no
N1A C6A C8A 116.2(6) yes
N1A C6A C5A 119.8(6) yes
C5A C6A C8A 124.0(6) no
C4A C5A H5A 121.37 no
C6A C5A H5A 121.18 no
H7A2 C7A H7A3 109.37 no
C4A C7A H7A3 109.66 no
H7A1 C7A H7A2 109.34 no
C4A C7A H7A1 109.55 no
H7A1 C7A H7A3 109.28 no
C4A C7A H7A2 109.63 no
H8A1 C8A H8A3 109.45 no
C6A C8A H8A2 108.99 no
H8A2 C8A H8A3 109.35 no
H8A1 C8A H8A2 109.53 no
C6A C8A H8A3 109.92 no
C6A C8A H8A1 109.57 no
N1B C2B N2B 117.4(6) yes
N2B C2B N3B 120.1(6) yes
N1B C2B N3B 122.5(6) yes
N3B C4B C7B 115.1(6) yes
C5B C4B C7B 122.1(6) no
N3B C4B C5B 122.8(6) yes
C4B C5B C6B 118.4(6) no
N1B C6B C5B 119.6(5) yes
N1B C6B C8B 117.1(5) yes
C5B C6B C8B 123.3(6) no
C6B C5B H5B 121.15 no
C4B C5B H5B 120.46 no
H7B1 C7B H7B2 109.42 no
H7B1 C7B H7B3 109.36 no
C4B C7B H7B3 110.06 no
C4B C7B H7B1 109.95 no
H7B2 C7B H7B3 109.49 no
C4B C7B H7B2 108.53 no
H8B2 C8B H8B3 109.54 no
C6B C8B H8B2 109.23 no
H8B1 C8B H8B2 109.45 no
C6B C8B H8B3 109.51 no
C6B C8B H8B1 109.55 no
H8B1 C8B H8B3 109.54 no
N1C C2C N3C 122.1(6) yes
N1C C2C N2C 119.2(6) yes
N2C C2C N3C 118.7(6) yes
N3C C4C C7C 117.5(6) yes
C5C C4C C7C 119.2(7) no
N3C C4C C5C 123.2(7) yes
C4C C5C C6C 119.2(6) no
N1C C6C C5C 118.1(6) yes
C5C C6C C8C 126.1(6) no
N1C C6C C8C 115.8(6) yes
C6C C5C H5C 120.34 no
C4C C5C H5C 120.45 no
C4C C7C H7C2 109.93 no
C4C C7C H7C3 109.61 no
H7C1 C7C H7C2 109.27 no
C4C C7C H7C1 109.08 no
H7C2 C7C H7C3 109.54 no
H7C1 C7C H7C3 109.40 no
C6C C8C H8C3 109.57 no
H8C1 C8C H8C3 109.50 no
C6C C8C H8C1 109.20 no
H8C1 C8C H8C2 109.54 no
C6C C8C H8C2 109.61 no
H8C2 C8C H8C3 109.42 no
N2D C2D N3D 118.7(6) yes
N1D C2D N2D 118.2(6) yes
N1D C2D N3D 123.0(6) yes
N3D C4D C7D 118.9(6) yes
C5D C4D C7D 118.7(6) no
N3D C4D C5D 122.3(6) yes
C4D C5D C6D 118.3(6) no
N1D C6D C8D 114.8(5) yes
N1D C6D C5D 119.3(6) yes
C5D C6D C8D 125.9(6) no
C6D C5D H5D 120.98 no
C4D C5D H5D 120.75 no
C4D C7D H7D3 109.35 no
H7D2 C7D H7D3 109.48 no
C4D C7D H7D1 109.00 no
H7D1 C7D H7D3 109.40 no
C4D C7D H7D2 110.09 no
H7D1 C7D H7D2 109.51 no
C6D C8D H8D3 109.27 no
H8D2 C8D H8D3 109.45 no
H8D1 C8D H8D3 109.45 no
C6D C8D H8D2 109.98 no
C6D C8D H8D1 109.27 no
H8D1 C8D H8D2 109.41 no
O2A C9A O3A 123.8(6) yes
O3A C9A C10A 118.9(6) yes
O2A C9A C10A 117.2(6) yes
C9A C10A C15A 122.6(6) no
C11A C10A C15A 116.9(6) no
C9A C10A C11A 120.5(6) no
C10A C11A C12A 121.8(6) no
C11A C12A C13A 119.6(7) no
C12A C13A C14A 120.3(7) no
C13A C14A C15A 119.0(7) no
C10A C15A C14A 122.4(7) no
O1A C15A C10A 120.9(6) yes
O1A C15A C14A 116.7(7) yes
C12A C11A H11A 119.08 no
C10A C11A H11A 119.13 no
C11A C12A H12A 120.07 no
C13A C12A H12A 120.30 no
C12A C13A H13A 119.48 no
C14A C13A H13A 120.23 no
C13A C14A H14A 119.98 no
C15A C14A H14A 121.00 no
O2B C9B O3B 123.4(6) yes
O2B C9B C10B 118.3(6) yes
O3B C9B C10B 118.3(6) yes
C9B C10B C11B 119.5(6) no
C9B C10B C15B 121.7(6) no
C11B C10B C15B 118.8(6) no
C10B C11B C12B 121.6(6) no
C11B C12B C13B 118.7(6) no
C12B C13B C14B 120.8(6) no
C13B C14B C15B 119.5(6) no
C10B C15B C14B 120.6(6) no
O1B C15B C10B 123.0(6) yes
O1B C15B C14B 116.4(6) yes
C12B C11B H11B 119.09 no
C10B C11B H11B 119.35 no
C11B C12B H12B 120.24 no
C13B C12B H12B 121.01 no
C12B C13B H13B 118.84 no
C14B C13B H13B 120.34 no
C15B C14B H14B 120.40 no
C13B C14B H14B 120.05 no
O3C C9C C10C 120.0(6) yes
O2C C9C O3C 124.3(6) yes
O2C C9C C10C 115.7(6) yes
C11C C10C C15C 118.1(6) no
C9C C10C C11C 118.7(6) no
C9C C10C C15C 123.2(5) no
C10C C11C C12C 121.3(6) no
C11C C12C C13C 119.3(6) no
C12C C13C C14C 121.8(7) no
C13C C14C C15C 119.8(6) no
C10C C15C C14C 119.7(6) no
O1C C15C C10C 119.6(6) yes
O1C C15C C14C 120.8(6) yes
C12C C11C H11C 119.62 no
C10C C11C H11C 119.03 no
C11C C12C H12C 120.31 no
C13C C12C H12C 120.42 no
C12C C13C H13C 119.43 no
C14C C13C H13C 118.73 no
C15C C14C H14C 119.75 no
C13C C14C H14C 120.49 no
O2D C9D C10D 118.3(6) yes
O3D C9D C10D 117.2(6) yes
O2D C9D O3D 124.5(6) yes
C9D C10D C15D 121.6(6) no
C11D C10D C15D 117.4(6) no
C9D C10D C11D 121.0(5) no
C10D C11D C12D 121.7(5) no
C11D C12D C13D 119.4(6) no
C12D C13D C14D 120.5(7) no
C13D C14D C15D 120.2(6) no
O1D C15D C14D 117.5(6) yes
C10D C15D C14D 120.9(6) no
O1D C15D C10D 121.6(6) yes
C10D C11D H11D 119.19 no
C12D C11D H11D 119.15 no
C11D C12D H12D 120.53 no
C13D C12D H12D 120.11 no
C12D C13D H13D 120.09 no
C14D C13D H13D 119.36 no
C13D C14D H14D 119.96 no
C15D C14D H14D 119.87 no

loop_
_geom_bond_atom_site_label_1
_geom_bond_atom_site_label_2
_geom_bond_distance
_geom_bond_publ_flag
O1A C15A 1.372(9) yes
O2A C9A 1.272(8) yes
O3A C9A 1.267(9) yes
O1A H1A1 0.8207 no
N1A C6A 1.322(9) yes
N1A C2A 1.354(9) yes
O1B C15B 1.344(8) yes
N2A C2A 1.318(9) yes
O2B C9B 1.264(8) yes
N3A C2A 1.337(9) yes
N3A C4A 1.348(9) yes
O3B C9B 1.262(9) yes
N1A H1A 0.8595 no
O1B H1B1 0.8191 no
N2A H2A2 0.8604 no
N2A H2A1 0.8603 no
N1B C6B 1.336(8) yes
N1B C2B 1.371(9) yes
O1C C15C 1.352(8) yes
N2B C2B 1.325(8) yes
O2C C9C 1.279(8) yes
N3B C4B 1.343(9) yes
N3B C2B 1.329(9) yes
O3C C9C 1.246(9) yes
N1B H1B 0.8599 no
O1C H1C1 0.8207 no
N2B H2B1 0.8609 no
N2B H2B2 0.8591 no
N1C C6C 1.337(9) yes
N1C C2C 1.366(9) yes
O1D C15D 1.373(8) yes
N2C C2C 1.327(9) yes
O2D C9D 1.270(8) yes
N3C C4C 1.288(9) yes
N3C C2C 1.348(9) yes
O3D C9D 1.252(9) yes
N1C H1C 0.8604 no
O1D H1D1 0.8200 no
N2C H2C2 0.8591 no
N2C H2C1 0.8611 no
N1D C2D 1.339(9) yes
N1D C6D 1.363(9) yes
N2D C2D 1.341(8) yes
N3D C2D 1.346(9) yes
N3D C4D 1.297(10) yes
N1D H1D 0.8594 no
N2D H2D1 0.8602 no
N2D H2D2 0.8600 no
C4A C7A 1.512(9) no
C4A C5A 1.379(9) no
C5A C6A 1.355(9) no
C6A C8A 1.500(9) no
C5A H5A 0.9297 no
C7A H7A3 0.9625 no
C7A H7A2 0.9617 no
C7A H7A1 0.9615 no
C8A H8A1 0.9599 no
C8A H8A3 0.9611 no
C8A H8A2 0.9605 no
C4B C5B 1.395(10) no
C4B C7B 1.508(10) no
C5B C6B 1.339(9) no
C6B C8B 1.484(7) no
C5B H5B 0.9300 no
C7B H7B1 0.9609 no
C7B H7B3 0.9595 no
C7B H7B2 0.9603 no
C8B H8B1 0.9593 no
C8B H8B2 0.9601 no
C8B H8B3 0.9592 no
C4C C5C 1.387(10) no
C4C C7C 1.509(10) no
C5C C6C 1.355(10) no
C6C C8C 1.509(9) no
C5C H5C 0.9305 no
C7C H7C2 0.9606 no
C7C H7C1 0.9619 no
C7C H7C3 0.9598 no
C8C H8C2 0.9598 no
C8C H8C1 0.9594 no
C8C H8C3 0.9592 no
C4D C5D 1.403(10) no
C4D C7D 1.490(9) no
C5D C6D 1.352(9) no
C6D C8D 1.516(9) no
C5D H5D 0.9294 no
C7D H7D1 0.9612 no
C7D H7D2 0.9594 no
C7D H7D3 0.9608 no
C8D H8D1 0.9608 no
C8D H8D2 0.9602 no
C8D H8D3 0.9601 no
C9A C10A 1.473(10) no
C10A C15A 1.370(10) no
C10A C11A 1.414(10) no
C11A C12A 1.342(10) no
C12A C13A 1.386(11) no
C13A C14A 1.380(12) no
C14A C15A 1.368(11) no
C11A H11A 0.9298 no
C12A H12A 0.9299 no
C13A H13A 0.9299 no
C14A H14A 0.9306 no
C9B C10B 1.503(10) no
C10B C11B 1.397(10) no
C10B C15B 1.365(10) no
C11B C12B 1.366(9) no
C12B C13B 1.380(9) no
C13B C14B 1.378(10) no
C14B C15B 1.388(10) no
C11B H11B 0.9310 no
C12B H12B 0.9302 no
C13B H13B 0.9289 no
C14B H14B 0.9301 no
C9C C10C 1.496(9) no
C10C C15C 1.393(9) no
C10C C11C 1.375(9) no
C11C C12C 1.390(10) no
C12C C13C 1.335(11) no
C13C C14C 1.355(10) no
C14C C15C 1.396(10) no
C11C H11C 0.9308 no
C12C H12C 0.9308 no
C13C H13C 0.9313 no
C14C H14C 0.9303 no
C9D C10D 1.489(10) no
C10D C15D 1.407(9) no
C10D C11D 1.375(9) no
C11D C12D 1.397(9) no
C12D C13D 1.372(10) no
C13D C14D 1.361(10) no
C14D C15D 1.385(10) no
C11D H11D 0.9295 no
C12D H12D 0.9304 no
C13D H13D 0.9300 no
C14D H14D 0.9303 no

loop_
_geom_contact_atom_site_label_1
_geom_contact_atom_site_label_2
_geom_contact_distance
_geom_contact_site_symmetry_2
_geom_contact_publ_flag
O1A O2A 2.517(6) . no
O1B O1D 3.100(6) 2_456 no
O1B O2B 2.577(6) . no
O1C O2C 2.510(6) . no
O1D O1B 3.100(6) 2_446 no
O1D O2D 2.569(6) . no
O2A O1A 2.517(6) . no
O2A N2A 2.847(6) . no
O2B N2B 2.888(6) . no
O2B C6C 3.314(7) . no
O2B O1B 2.577(6) . no
O2C O1C 2.510(6) . no
O2C C12B 3.416(7) 2_546 no
O2C N2C 2.835(6) . no
O2D O1D 2.569(6) . no
O2D N2D 2.883(6) . no
O3A C8A 3.295(7) . no
O3A C6A 3.401(8) . no
O3A N1A 2.598(7) . no
O3B N1B 2.580(6) . no
O3B C8B 3.318(7) . no
O3B C6B 3.396(8) . no
O3B C2D 3.416(7) 2_556 no
O3C N1C 2.600(7) . no
O3C C2B 3.343(7) . no
O3C C8C 3.357(7) . no
O3D N1D 2.572(7) . no
O3D C8D 3.314(7) . no
O1A H8C3 2.7097 2_555 no
O1A H5A 2.7651 1_655 no
O1B H5B 2.7923 1_455 no
O1C H5C 2.8267 1_655 no
O1D H5D 2.8077 1_455 no
O1D H1B1 2.8351 2_446 no
O2A H1A 2.9053 . no
O2A H8D1 2.8480 1_554 no
O2A H1A1 1.8441 . no
O2A H2A2 1.9901 . no
O2B H1B 2.9072 . no
O2B H1B1 1.8807 . no
O2B H2B2 2.0291 . no
O2C H2C1 1.9763 . no
O2C H1C1 1.7830 . no
O2C H12B 2.7322 2_546 no
O2C H1C 2.9138 . no
O2D H8A3 2.7164 1_556 no
O2D H1D1 1.8689 . no
O2D H2D1 2.0250 . no
O2D H1D 2.9120 . no
O3A H11A 2.5036 . no
O3A H1A 1.7435 . no
O3A H2A2 2.9095 . no
O3A H8A1 2.7941 . no
O3B H11B 2.4784 . no
O3B H8B3 2.7203 . no
O3B H1B 1.7236 . no
O3C H1C 1.7407 . no
O3C H11C 2.4596 . no
O3C H8C1 2.8079 . no
O3D H11D 2.4647 . no
O3D H1D 1.7141 . no
N1A C9D 3.321(7) 1_554 no
N1A C9A 3.446(9) . no
N1A O3A 2.598(7) . no
N1B C9B 3.447(9) . no
N1B O3B 2.580(6) . no
N1C O3C 2.600(7) . no
N1C C9C 3.434(9) . no
N1D O3D 2.572(7) . no
N1D C9D 3.424(9) . no
N1D C9A 3.346(8) 1_556 no
N2A O2A 2.847(6) . no
N2A N3B 2.946(7) . no
N2B O2B 2.888(6) . no
N2B N3A 3.086(7) . no
N2C N3D 3.005(6) . no
N2C O2C 2.835(6) . no
N2D O2D 2.883(6) . no
N2D N3C 3.021(7) . no
N3A N2B 3.086(7) . no
N3A C13C 3.432(7) 2_555 no
N3B N2A 2.946(7) . no
N3C N2D 3.021(7) . no
N3D C11A 3.382(8) 1_556 no
N3D N2C 3.005(6) . no
N2B H8C1 2.7993 . no
N3A H2B1 2.2336 . no
N3B H2A1 2.0912 . no
N3C H2D2 2.1631 . no
N3D H2C2 2.1466 . no
C2A C11D 3.572(9) 1_554 no
C2A C12C 3.348(10) 2_555 no
C2A C10D 3.523(9) 1_554 no
C2A C13C 3.474(9) 2_555 no
C2B O3C 3.343(7) . no
C2C C13A 3.582(9) 2_545 no
C2C C12A 3.454(9) 2_545 no
C2D O3B 3.416(7) 2_546 no
C2D C11A 3.558(8) 1_556 no
C2D C10A 3.567(8) 1_556 no
C4A C13C 3.497(8) 2_555 no
C4B C10D 3.489(8) 2_556 no
C4B C10C 3.472(8) . no
C4C C13A 3.557(8) 2_545 no
C4C C10B 3.470(8) . no
C4D C10B 3.450(8) 2_546 no
C5A C15D 3.444(8) 1_554 no
C5A C14C 3.574(8) 2_555 no
C5B C9D 3.533(8) 2_556 no
C5B C9C 3.507(9) . no
C5C C13A 3.586(8) 2_545 no
C5C C9B 3.502(8) . no
C5C C14A 3.589(9) 2_545 no
C5C C10B 3.565(8) . no
C5D C9B 3.588(8) 2_546 no
C6A O3A 3.401(8) . no
C6A C14C 3.439(8) 2_555 no
C6B C9D 3.564(8) 2_556 no
C6B C9C 3.534(9) . no
C6B O2D 3.372(7) 2_556 no
C6B O3B 3.396(8) . no
C6C C9B 3.437(8) . no
C6C C14A 3.389(9) 2_545 no
C6C O2B 3.314(7) . no
C7B C11C 3.593(9) . no
C8A O3A 3.295(7) . no
C8B O3B 3.318(7) . no
C8C O3C 3.357(7) . no
C8D O3D 3.314(7) . no
C9A N1A 3.446(9) . no
C9A N1D 3.346(8) 1_554 no
C9B C5D 3.588(8) 2_556 no
C9B C5C 3.502(8) . no
C9B N1B 3.447(9) . no
C9B C6C 3.437(8) . no
C9C N1C 3.434(9) . no
C9C C6B 3.534(9) . no
C9C C5B 3.507(9) . no
C9D N1D 3.424(9) . no
C9D N1A 3.321(7) 1_556 no
C10A C2D 3.567(8) 1_554 no
C10B C5C 3.565(8) . no
C10B C4C 3.470(8) . no
C10B C4D 3.450(8) 2_556 no
C10C C4B 3.472(8) . no
C10D C2A 3.523(9) 1_556 no
C11A C2D 3.558(8) 1_554 no
C11A N3D 3.382(8) 1_554 no
C11C C7B 3.593(9) . no
C11D C2A 3.572(9) 1_556 no
C12A C2C 3.454(9) 2_555 no
C12B O2C 3.416(7) 2_556 no
C12C C2A 3.348(10) 2_545 no
C13A C5C 3.586(8) 2_555 no
C13A C2C 3.582(9) 2_555 no
C13A C4C 3.557(8) 2_555 no
C13C C4A 3.497(8) 2_545 no
C13C C2A 3.474(9) 2_545 no
C13C N3A 3.432(7) 2_545 no
C14A C5C 3.589(9) 2_555 no
C14A C6C 3.389(9) 2_555 no
C14C C6A 3.439(8) 2_545 no
C14C C5A 3.574(8) 2_545 no
C15D C5A 3.444(8) 1_556 no
C2A H2B1 3.0946 . no
C2B H2A1 3.0160 . no
C2C H2D2 3.0588 . no
C2D H2C2 3.0648 . no
C4B H2A1 3.0181 . no
C4C H2D2 3.0443 . no
C4D H2C2 3.0190 . no
C9A H1A1 2.4616 . no
C9A H1A 2.6288 . no
C9A H2A2 2.7726 . no
C9B H2B2 2.8070 . no
C9B H1B 2.6247 . no
C9B H1B1 2.4637 . no
C9C H1C 2.6201 . no
C9C H1C1 2.4141 . no
C9C H2C1 2.7921 . no
C9D H1D 2.6046 . no
C9D H1D1 2.4758 . no
C9D H2D1 2.8080 . no
C11A H11B 3.0947 1_554 no
C11B H7C3 3.0776 . no
C11B H7D1 2.9365 2_556 no
C11B H11A 3.0863 1_556 no
C11C H11D 3.0169 1_554 no
C12A H11B 3.0879 1_554 no
C12B H7D1 2.9002 2_556 no
C12B H7C3 2.8816 . no
C12C H11D 3.0593 1_554 no
C12C H7B1 3.0606 . no
C13A H7D3 2.8186 1_554 no
C13B H7C3 2.8163 . no
C13B H7D1 3.0666 2_556 no
C14A H8A2 3.0207 1_655 no
C14B H7C3 2.9739 . no
C14D H8D2 3.0798 1_455 no
C15A H8C3 2.9155 2_555 no
H2B1 N3A 2.2336 . no
H2B1 C2A 3.0946 . no
H1A H8A1 2.3929 . no
H1A H2A2 2.2250 . no
H1A O3A 1.7435 . no
H1A O2A 2.9053 . no
H1A C9A 2.6288 . no
H1B H2B2 2.2481 . no
H1B H8B3 2.3340 . no
H1B C9B 2.6247 . no
H1B O3B 1.7236 . no
H1B O2B 2.9072 . no
H1C H2C1 2.3190 . no
H1C O2C 2.9138 . no
H1C H8C1 2.3290 . no
H1C C9C 2.6201 . no
H1C O3C 1.7407 . no
H1D O2D 2.9120 . no
H1D C9D 2.6046 . no
H1D O3D 1.7141 . no
H1D H8D3 2.4877 . no
H1D H2D1 2.2910 . no
H2B2 O2B 2.0291 . no
H2B2 C9B 2.8070 . no
H2B2 H1B 2.2481 . no
H8B2 H14B 2.5956 1_655 no
H8B2 H5B 2.4486 . no
H8B3 O3B 2.7203 . no
H8B3 H1B 2.3340 . no
H5A H8A2 2.4502 . no
H5A H7A1 2.4877 . no
H5A O1A 2.7651 1_455 no
H5B H7B2 2.5066 . no
H5B H8B2 2.4486 . no
H5B O1B 2.7923 1_655 no
H5C H7C2 2.3711 . no
H5C H8C2 2.5460 . no
H5C O1C 2.8267 1_455 no
H5D H8D2 2.5037 . no
H5D H7D2 2.3211 . no
H5D O1D 2.8077 1_655 no
H7B1 H2A1 2.5521 . no
H7B1 C12C 3.0606 . no
H7B2 H5B 2.5066 . no
H7B3 C10D 3.0541 2_556 no
H7B3 C15D 2.9501 2_556 no
H7B3 C13D 2.8723 2_556 no
H7B3 C12D 2.9543 2_556 no
H7B3 C11D 3.0236 2_556 no
H7B3 C14D 2.8436 2_556 no
H2D1 C9D 2.8080 . no
H2D1 O2D 2.0250 . no
H2D1 H1D 2.2910 . no
H2D2 C2C 3.0588 . no
H2D2 C4C 3.0443 . no
H2D2 N3C 2.1631 . no
H8D1 O2A 2.8480 1_556 no
H11A O3A 2.5036 . no
H11A C11B 3.0863 1_554 no
H11A H11B 2.5038 1_554 no
H11B O3B 2.4784 . no
H11B C11A 3.0947 1_556 no
H11B C12A 3.0879 1_556 no
H11B H11A 2.5038 1_556 no
H11B H12A 2.5044 1_556 no
H11C O3C 2.4596 . no
H11C C12D 3.0434 1_554 no
H11C C11D 3.0111 1_554 no
H11C H11D 2.3960 1_554 no
H11C H12D 2.4825 1_554 no
H11D O3D 2.4647 . no
H8D2 H5D 2.5037 . no
H8D2 C14D 3.0798 1_655 no
H8D2 H14D 2.4215 1_655 no
H12A H11B 2.5044 1_554 no
H12B O2C 2.7322 2_556 no
H12C H11D 2.4930 1_554 no
H8D3 H1D 2.4877 . no
H13A H14B 2.4854 1_654 no
H13C H14D 2.5571 1_654 no
H7D1 C12B 2.9002 2_546 no
H7D1 C11B 2.9365 2_546 no
H7D1 C13B 3.0666 2_546 no
H14A H8A2 2.3900 1_655 no
H14B H8B2 2.5956 1_455 no
H14B H13A 2.4854 1_456 no
H14C H13D 2.5652 1_654 no
H14D H8D2 2.4215 1_455 no
H7D2 H5D 2.3211 . no
H7D3 C13A 2.8186 1_556 no
H1B1 O1D 2.8351 2_456 no
H1B1 C9B 2.4637 . no
H1B1 O2B 1.8807 . no
H1D1 O2D 1.8689 . no
H1D1 C9D 2.4758 . no
H2A1 N3B 2.0912 . no
H2A1 C4B 3.0181 . no
H2A1 C2B 3.0160 . no
H2A1 H7B1 2.5521 . no
H2A2 C9A 2.7726 . no
H2A2 H1A 2.2250 . no
H2A2 O2A 1.9901 . no
H2A2 O3A 2.9095 . no
H2C1 O2C 1.9763 . no
H2C1 C9C 2.7921 . no
H2C1 H1C 2.3190 . no
H2C2 C4D 3.0190 . no
H2C2 N3D 2.1466 . no
H2C2 C2D 3.0648 . no
H8A1 O3A 2.7941 . no
H8A1 H1A 2.3929 . no
H8A2 H14A 2.3900 1_455 no
H8A2 H5A 2.4502 . no
H8A2 C14A 3.0207 1_455 no
H8A3 O2D 2.7163 1_554 no
H7A1 H5A 2.4877 . no
H7A2 C14D 2.9614 2_456 no
H7A2 H14D 2.5641 2_456 no
H1A1 C9A 2.4616 . no
H1A1 O2A 1.8441 . no
H8C1 O3C 2.8079 . no
H8C1 H1C 2.3290 . no
H8C1 N2B 2.7993 . no
H8C2 H5C 2.5460 . no
H8C3 C15A 2.9155 2_545 no
H8C3 O1A 2.7097 2_545 no
H7C2 H5C 2.3711 . no
H7C3 C13B 2.8163 . no
H7C3 C11B 3.0776 . no
H7C3 C12B 2.8816 . no
H7C3 C14B 2.9739 . no
H1C1 C9C 2.4141 . no
H1C1 O2C 1.7830 . no

loop_
_geom_hbond_atom_site_label_D
_geom_hbond_atom_site_label_H
_geom_hbond_atom_site_label_A
_geom_hbond_distance_DH
_geom_hbond_distance_HA
_geom_hbond_distance_DA
_geom_hbond_angle_DHA
_geom_hbond_publ_flag
N2B H2B1 N3A 0.86 2.23 3.086(7) 171 yes
N1A H1A O3A 0.86 1.74 2.598(7) 172 yes
N1B H1B O3B 0.86 1.72 2.580(6) 174 yes
N1C H1C O3C 0.86 1.74 2.600(7) 177 yes
N1D H1D O3D 0.86 1.71 2.572(7) 176 yes
N2B H2B2 O2B 0.86 2.03 2.888(6) 178 yes
N2D H2D1 O2D 0.86 2.03 2.883(6) 175 yes
N2D H2D2 N3C 0.86 2.16 3.021(7) 175 yes
O1B H1B1 O2B 0.82 1.88 2.577(6) 142 yes
O1D H1D1 O2D 0.82 1.87 2.569(6) 143 yes
N2A H2A1 N3B 0.86 2.09 2.946(7) 172 yes
N2A H2A2 O2A 0.86 1.99 2.847(6) 174 yes
N2C H2C1 O2C 0.86 1.98 2.835(6) 175 yes
N2C H2C2 N3D 0.86 2.15 3.005(6) 177 yes
O1A H1A1 O2A 0.82 1.84 2.517(6) 138 yes
O1C H1C1 O2C 0.82 1.78 2.510(6) 147 yes
C11C H11C O3C 0.93 2.46 2.782(8) 100 yes

loop_
_geom_torsion_atom_site_label_1
_geom_torsion_atom_site_label_2
_geom_torsion_atom_site_label_3
_geom_torsion_atom_site_label_4
_geom_torsion
_geom_torsion_publ_flag
C2A N1A C6A C5A -1.4(8) no
C2A N1A C6A C8A 178.1(5) no
C6A N1A C2A N3A -0.2(9) no
C6A N1A C2A N2A 179.1(6) no
C2A N3A C4A C5A -2.0(8) no
C4A N3A C2A N1A 1.9(9) no
C4A N3A C2A N2A -177.4(6) no
C2A N3A C4A C7A -179.3(5) no
C2B N1B C6B C5B 1.8(8) no
C6B N1B C2B N2B 178.9(5) no
C2B N1B C6B C8B -178.5(5) no
C6B N1B C2B N3B -1.9(8) no
C4B N3B C2B N2B -179.6(5) no
C2B N3B C4B C5B -0.6(8) no
C4B N3B C2B N1B 1.3(8) no
C2B N3B C4B C7B 179.9(5) no
C2C N1C C6C C5C -1.4(8) no
C6C N1C C2C N3C 2.1(8) no
C6C N1C C2C N2C -178.3(5) no
C2C N1C C6C C8C -179.5(5) no
C2C N3C C4C C5C 1.4(9) no
C4C N3C C2C N2C 178.4(5) no
C4C N3C C2C N1C -2.0(9) no
C2C N3C C4C C7C 180.0(5) no
C6D N1D C2D N3D 1.2(8) no
C2D N1D C6D C8D 179.6(5) no
C6D N1D C2D N2D 179.8(5) no
C2D N1D C6D C5D -1.9(8) no
C4D N3D C2D N1D 0.5(9) no
C2D N3D C4D C7D -178.5(5) no
C2D N3D C4D C5D -1.4(9) no
C4D N3D C2D N2D -178.1(5) no
C7A C4A C5A C6A 177.6(5) no
N3A C4A C5A C6A 0.6(9) no
C4A C5A C6A N1A 1.2(8) no
C4A C5A C6A C8A -178.2(5) no
C7B C4B C5B C6B -180.0(5) no
N3B C4B C5B C6B 0.6(9) no
C4B C5B C6B C8B 179.1(5) no
C4B C5B C6B N1B -1.2(8) no
N3C C4C C5C C6C -0.8(9) no
C7C C4C C5C C6C -179.3(5) no
C4C C5C C6C C8C 178.7(5) no
C4C C5C C6C N1C 0.8(8) no
C7D C4D C5D C6D 177.8(5) no
N3D C4D C5D C6D 0.6(9) no
C4D C5D C6D C8D 179.3(6) no
C4D C5D C6D N1D 1.1(8) no
O2A C9A C10A C11A 177.3(6) no
O2A C9A C10A C15A -5.3(9) no
O3A C9A C10A C15A 177.3(6) no
O3A C9A C10A C11A -0.1(9) no
C9A C10A C11A C12A 178.7(6) no
C9A C10A C15A O1A 2.2(9) no
C9A C10A C15A C14A 179.9(6) no
C11A C10A C15A O1A 179.7(5) no
C15A C10A C11A C12A 1.1(9) no
C11A C10A C15A C14A -2.6(9) no
C10A C11A C12A C13A 0.0(10) no
C11A C12A C13A C14A 0.2(10) no
C12A C13A C14A C15A -1.6(10) no
C13A C14A C15A C10A 2.9(10) no
C13A C14A C15A O1A -179.4(6) no
O3B C9B C10B C11B 0.3(8) no
O2B C9B C10B C11B -178.8(5) no
O2B C9B C10B C15B 3.5(8) no
O3B C9B C10B C15B -177.4(5) no
C11B C10B C15B C14B 2.0(8) no
C9B C10B C11B C12B -179.1(5) no
C15B C10B C11B C12B -1.3(9) no
C9B C10B C15B O1B -2.2(9) no
C9B C10B C15B C14B 179.7(5) no
C11B C10B C15B O1B -180.0(6) no
C10B C11B C12B C13B 0.3(9) no
C11B C12B C13B C14B 0.1(8) no
C12B C13B C14B C15B 0.5(9) no
C13B C14B C15B C10B -1.6(9) no
C13B C14B C15B O1B -179.8(5) no
O2C C9C C10C C11C 178.8(6) no
O3C C9C C10C C11C 0.4(9) no
O3C C9C C10C C15C 179.4(6) no
O2C C9C C10C C15C -2.1(9) no
C9C C10C C11C C12C 177.6(6) no
C11C C10C C15C C14C 0.2(9) no
C9C C10C C15C O1C 1.2(9) no
C9C C10C C15C C14C -178.9(6) no
C15C C10C C11C C12C -1.5(10) no
C11C C10C C15C O1C -179.8(6) no
C10C C11C C12C C13C 2.7(10) no
C11C C12C C13C C14C -2.4(10) no
C12C C13C C14C C15C 1.1(9) no
C13C C14C C15C C10C 0.0(9) no
C13C C14C C15C O1C 180.0(6) no
O2D C9D C10D C15D 3.3(8) no
O3D C9D C10D C11D 1.2(8) no
O2D C9D C10D C11D -179.5(5) no
O3D C9D C10D C15D -176.1(5) no
C15D C10D C11D C12D -1.2(9) no
C9D C10D C11D C12D -178.6(6) no
C11D C10D C15D O1D -178.1(5) no
C11D C10D C15D C14D -0.5(8) no
C9D C10D C15D O1D -0.8(9) no
C9D C10D C15D C14D 176.8(5) no
C10D C11D C12D C13D 1.0(10) no
C11D C12D C13D C14D 1.1(10) no
C12D C13D C14D C15D -2.8(10) no
C13D C14D C15D C10D 2.6(9) no
C13D C14D C15D O1D -179.7(6) no

loop_
_cod_related_entry_id
_cod_related_entry_database
_cod_related_entry_code
1 ChemSpider 30654050
